data_4131802
loop_
_publ_author_name
'Hansmann, Max M.'
'Melaimi, Mohand'
'Munz, Dominik'
'Bertrand, Guy'

_publ_section_title
;
 Modular Approach to Kekul\'e Diradicaloids Derived from Cyclic
 (Alkyl)(amino)carbenes.
;
_journal_issue 7
_journal_name_full 'Journal of the American Chemical Society'
_journal_page_first 2546
_journal_page_last 2554
_journal_paper_doi 10.1021/jacs.7b11183
_journal_volume 140
_journal_year 2018
_chemical_formula_moiety 'C54 H74 N2, 2.04(Br3)'
_chemical_formula_sum 'C54 H74 Br6.12 N2'
_chemical_formula_weight 1240.20
_space_group_crystal_system monoclinic
_space_group_IT_number 13
_space_group_name_Hall '-P 2yc'
_space_group_name_H-M_alt 'P 1 2/c 1'
_atom_sites_solution_hydrogens geom
_audit_creation_date 2017-08-17
_audit_creation_method
;
Olex2 1.2-beta
(compiled 2017.08.10 svn.r3458 for OlexSys, GUI svn.r5375)
;
_cell_angle_alpha 90
_cell_angle_beta 105.163(3)
_cell_angle_gamma 90
_cell_formula_units_Z 2
_cell_length_a 15.4517(7)
_cell_length_b 9.0569(4)
_cell_length_c 20.8129(9)
_cell_measurement_reflns_used 4969
_cell_measurement_temperature 100
_cell_measurement_theta_max 24.936
_cell_measurement_theta_min 2.688
_cell_volume 2811.2(2)
_computing_cell_refinement 'SAINT v8.34A (Bruker, 2013)'
_computing_data_collection 'APEX2 v2013.6-2 (Bruker, 2013)'
_computing_data_reduction 'SAINT v8.34A (Bruker, 2013)'
_computing_molecular_graphics 'Olex2 (Dolomanov et al., 2009)'
_computing_publication_material 'Olex2 (Dolomanov et al., 2009)'
_computing_structure_refinement 'ShelXL (Sheldrick, 2015)'
_computing_structure_solution 'XT (Sheldrick, 2008)'
_diffrn_ambient_temperature 100
_diffrn_detector 'Bruker APEX CCD'
_diffrn_detector_area_resol_mean 8.0
_diffrn_detector_type 'CCD Area Detector'
_diffrn_measured_fraction_theta_full 0.999
_diffrn_measured_fraction_theta_max 0.997
_diffrn_measurement_device 'Kappa Four-Circle Diffractometer'
_diffrn_measurement_device_type 'Bruker X8 APEX'
_diffrn_measurement_method '\w and \f scans'
_diffrn_radiation_monochromator graphite
_diffrn_radiation_probe x-ray
_diffrn_radiation_type MoK\a
_diffrn_radiation_wavelength 0.71073
_diffrn_reflns_av_R_equivalents 0.0435
_diffrn_reflns_av_unetI/netI 0.0331
_diffrn_reflns_Laue_measured_fraction_full 0.999
_diffrn_reflns_Laue_measured_fraction_max 0.997
_diffrn_reflns_limit_h_max 17
_diffrn_reflns_limit_h_min -18
_diffrn_reflns_limit_k_max 10
_diffrn_reflns_limit_k_min -9
_diffrn_reflns_limit_l_max 25
_diffrn_reflns_limit_l_min -25
_diffrn_reflns_number 24786
_diffrn_reflns_point_group_measured_fraction_full 0.999
_diffrn_reflns_point_group_measured_fraction_max 0.997
_diffrn_reflns_theta_full 25.000
_diffrn_reflns_theta_max 25.390
_diffrn_reflns_theta_min 2.249
_diffrn_source 'sealed tube'
_diffrn_source_type fine-focus
_diffrn_standards_number 0
_exptl_absorpt_coefficient_mu 4.404
_exptl_absorpt_correction_T_max 0.0916
_exptl_absorpt_correction_T_min 0.0613
_exptl_absorpt_correction_type multi-scan
_exptl_absorpt_process_details
;
SADABS-2014/5 (Bruker,2014/5) was used for absorption correction.
wR2(int) was 0.0551 before and 0.0399 after correction.
The Ratio of minimum to maximum transmission is 0.6692.
The \l/2 correction factor is 0.00150.
;
_exptl_crystal_colour yellow
_exptl_crystal_colour_primary yellow
_exptl_crystal_density_diffrn 1.465
_exptl_crystal_description prism
_exptl_crystal_F_000 1252
_exptl_crystal_size_max 0.15
_exptl_crystal_size_mid 0.12
_exptl_crystal_size_min 0.09
_refine_diff_density_max 0.631
_refine_diff_density_min -0.550
_refine_diff_density_rms 0.066
_refine_ls_extinction_method none
_refine_ls_goodness_of_fit_ref 1.020
_refine_ls_hydrogen_treatment constr
_refine_ls_matrix_type full
_refine_ls_number_parameters 319
_refine_ls_number_reflns 5154
_refine_ls_number_restraints 30
_refine_ls_restrained_S_all 1.088
_refine_ls_R_factor_all 0.0541
_refine_ls_R_factor_gt 0.0328
_refine_ls_shift/su_max 0.005
_refine_ls_shift/su_mean 0.000
_refine_ls_structure_factor_coef Fsqd
_refine_ls_weighting_details 'w=1/[\s^2^(Fo^2^)+(0.0315P)^2^+2.6352P] where P=(Fo^2^+2Fc^2^)/3'
_refine_ls_weighting_scheme calc
_refine_ls_wR_factor_gt 0.0704
_refine_ls_wR_factor_ref 0.0778
_reflns_Friedel_coverage 0.000
_reflns_number_gt 3838
_reflns_number_total 5154
_reflns_threshold_expression 'I > 2\s(I)'
_cod_data_source_file 4aEt_Br3.cif
_cod_data_source_block gb_mm90_0m_a
_cod_depositor_comments
;
The following automatic conversions were performed:

data item '_diffrn_radiation_probe' value 'X-ray' was changed to
'x-ray' in accordance with the
/home/saulius/struct/COD-crude-data/automatic-downloads/DataCite-retrospective/ACS/depositions/lib/dictionaries/cif_core.dic
dictionary named 'cif_core.dic' version 2.4.2 last updated on
2011-04-26.

Automatic conversion script
Id: cif_fix_values 6909 2019-04-08 15:41:33Z antanas 
;
_cod_database_code 4131802
_shelx_shelxl_version_number 2016/6
_shelx_space_group_comment
;
The symmetry employed for this shelxl refinement is uniquely defined
by the following loop, which should always be used as a source of
symmetry information in preference to the above space-group names.
They are only intended as comments.
;
_shelx_estimated_absorpt_t_max 0.693
_shelx_estimated_absorpt_t_min 0.558
_olex2_refinement_description
;
1. Fixed Uiso
 At 1.2 times of:
  All C(H) groups, All C(H,H) groups
 At 1.5 times of:
  All C(H,H,H) groups
2. Uiso/Uaniso restraints and constraints
Uanis(Br4) \\sim Ueq, Uanis(Br8) \\sim Ueq, Uanis(Br5) \\sim Ueq, Uanis(Br7)
\\sim Ueq: with sigma of 0.005 and sigma for terminal atoms of 0.005
3. Rigid body (RIGU) restrains
 Br4, Br5
 with sigma for 1-2 distances of 0.002 and sigma for 1-3 distances of 0.002
 Br4, Br8, Br5, Br7
 with sigma for 1-2 distances of 0.002 and sigma for 1-3 distances of 0.002
4. Others
 Sof(Br7)=1-FVAR(1)
 Sof(Br8)=0.5*(1-FVAR(2))
 Sof(Br4)=0.5*FVAR(2)
 Sof(Br5)=FVAR(1)
5.a Ternary CH refined with riding coordinates:
 C11(H11), C14(H14)
5.b Secondary CH2 refined with riding coordinates:
 C3(H3A,H3B), C19(H19A,H19B), C21(H21A,H21B)
5.c Aromatic/amide H refined with riding coordinates:
 C26(H26), C7(H7), C27(H27), C9(H9), C8(H8)
5.d Idealised Me refined as rotating group:
 C18(H18A,H18B,H18C), C20(H20A,H20B,H20C), C17(H17A,H17B,H17C), C16(H16A,H16B,
 H16C), C15(H15A,H15B,H15C), C12(H12A,H12B,H12C), C13(H13A,H13B,H13C), C22(H22A,
 H22B,H22C)
;
_olex2_submission_special_instructions 'No special instructions were received'

loop_
_space_group_symop_operation_xyz
'x, y, z'
'-x, y, -z+1/2'
'-x, -y, -z'
'x, -y, z-1/2'

loop_
_atom_site_label
_atom_site_type_symbol
_atom_site_fract_x
_atom_site_fract_y
_atom_site_fract_z
_atom_site_U_iso_or_equiv
_atom_site_adp_type
_atom_site_occupancy
_atom_site_site_symmetry_order
_atom_site_calc_flag
_atom_site_refinement_flags_posn
_atom_site_refinement_flags_adp
_atom_site_refinement_flags_occupancy
_atom_site_disorder_assembly
_atom_site_disorder_group
N1 N 0.78199(15) 0.8429(2) 0.40497(11) 0.0179(5) Uani 1 1 d . . . . .
C4 C 0.72444(19) 0.7337(3) 0.29991(13) 0.0205(6) Uani 1 1 d . . . . .
C1 C 0.72183(18) 0.7526(3) 0.37110(13) 0.0179(6) Uani 1 1 d . . . . .
C2 C 0.84397(19) 0.9044(3) 0.36468(14) 0.0203(6) Uani 1 1 d . . . . .
C5 C 0.78709(19) 0.8873(3) 0.47318(14) 0.0204(6) Uani 1 1 d . . . . .
C25 C 0.5513(2) 0.5630(3) 0.46288(17) 0.0286(7) Uani 1 1 d . . . . .
C23 C 0.65993(19) 0.6846(3) 0.40138(14) 0.0221(6) Uani 1 1 d . . . . .
C3 C 0.8068(2) 0.8273(3) 0.29687(14) 0.0240(6) Uani 1 1 d . . . . .
H3A H 0.853542 0.763144 0.286881 0.029 Uiso 1 1 calc R . . . .
H3B H 0.789374 0.902093 0.261129 0.029 Uiso 1 1 calc R . . . .
C18 C 0.8339(2) 1.0706(3) 0.35942(15) 0.0259(7) Uani 1 1 d . . . . .
H18A H 0.771800 1.095497 0.336299 0.039 Uiso 1 1 calc GR . . . .
H18B H 0.874314 1.110121 0.334395 0.039 Uiso 1 1 calc GR . . . .
H18C H 0.848911 1.113760 0.404151 0.039 Uiso 1 1 calc GR . . . .
C6 C 0.84165(19) 0.8069(3) 0.52613(14) 0.0249(7) Uani 1 1 d . . . . .
C10 C 0.7354(2) 1.0088(3) 0.48293(14) 0.0244(7) Uani 1 1 d . . . . .
C19 C 0.7333(2) 0.5695(3) 0.28370(15) 0.0267(7) Uani 1 1 d . . . . .
H19A H 0.676186 0.519295 0.283187 0.032 Uiso 1 1 calc R . . . .
H19B H 0.741865 0.562097 0.238306 0.032 Uiso 1 1 calc R . . . .
C11 C 0.8868(2) 0.6616(3) 0.51848(14) 0.0243(6) Uani 1 1 d . . . . .
H11 H 0.879034 0.643229 0.469926 0.029 Uiso 1 1 calc R . . . .
C26 C 0.4846(2) 0.4600(3) 0.43322(17) 0.0309(7) Uani 1 1 d . . . . .
H26 H 0.475238 0.433640 0.387735 0.037 Uiso 1 1 calc R . . . .
C14 C 0.6634(2) 1.0827(3) 0.42847(15) 0.0253(7) Uani 1 1 d . . . . .
H14 H 0.666231 1.040204 0.384712 0.030 Uiso 1 1 calc R . . . .
C7 C 0.8490(2) 0.8603(4) 0.58984(15) 0.0339(8) Uani 1 1 d . . . . .
H7 H 0.886088 0.809385 0.626839 0.041 Uiso 1 1 calc R . . . .
C20 C 0.8086(2) 0.4879(3) 0.33090(16) 0.0307(7) Uani 1 1 d . . . . .
H20A H 0.810108 0.385707 0.315766 0.046 Uiso 1 1 calc GR . . . .
H20B H 0.798941 0.488556 0.375607 0.046 Uiso 1 1 calc GR . . . .
H20C H 0.865667 0.536347 0.332052 0.046 Uiso 1 1 calc GR . . . .
C27 C 0.4335(2) 0.3983(3) 0.47078(17) 0.0303(7) Uani 1 1 d . . . . .
H27 H 0.387764 0.329257 0.451445 0.036 Uiso 1 1 calc R . . . .
C17 C 0.9402(2) 0.8635(4) 0.39862(16) 0.0308(7) Uani 1 1 d . . . . .
H17A H 0.956722 0.904235 0.443803 0.046 Uiso 1 1 calc GR . . . .
H17B H 0.979876 0.903942 0.373219 0.046 Uiso 1 1 calc GR . . . .
H17C H 0.946060 0.755717 0.400780 0.046 Uiso 1 1 calc GR . . . .
C16 C 0.6766(2) 1.2493(3) 0.42605(16) 0.0304(7) Uani 1 1 d . . . . .
H16A H 0.666736 1.294563 0.466307 0.046 Uiso 1 1 calc GR . . . .
H16B H 0.633775 1.290088 0.386758 0.046 Uiso 1 1 calc GR . . . .
H16C H 0.737875 1.270338 0.423530 0.046 Uiso 1 1 calc GR . . . .
C15 C 0.5708(2) 1.0482(4) 0.43872(16) 0.0296(7) Uani 1 1 d . . . . .
H15A H 0.563269 0.940997 0.440821 0.044 Uiso 1 1 calc GR . . . .
H15B H 0.524171 1.088478 0.401471 0.044 Uiso 1 1 calc GR . . . .
H15C H 0.565625 1.093044 0.480415 0.044 Uiso 1 1 calc GR . . . .
C21 C 0.6353(2) 0.7999(4) 0.25669(14) 0.0314(7) Uani 1 1 d . . . . .
H21A H 0.584455 0.747870 0.267329 0.038 Uiso 1 1 calc R . . . .
H21B H 0.631922 0.905087 0.268764 0.038 Uiso 1 1 calc R . . . .
C12 C 0.8424(2) 0.5343(4) 0.54662(17) 0.0364(8) Uani 1 1 d . . . . .
H12A H 0.851778 0.547952 0.594666 0.055 Uiso 1 1 calc GR . . . .
H12B H 0.869033 0.440462 0.538254 0.055 Uiso 1 1 calc GR . . . .
H12C H 0.777932 0.533297 0.524904 0.055 Uiso 1 1 calc GR . . . .
C9 C 0.7463(2) 1.0560(4) 0.54822(16) 0.0377(8) Uani 1 1 d . . . . .
H9 H 0.713277 1.138943 0.556645 0.045 Uiso 1 1 calc R . . . .
C24 C 0.6081(2) 0.6270(4) 0.42562(18) 0.0336(8) Uani 1 1 d . . . . .
C13 C 0.9874(2) 0.6650(4) 0.55280(16) 0.0314(7) Uani 1 1 d . . . . .
H13A H 1.016159 0.742002 0.532519 0.047 Uiso 1 1 calc GR . . . .
H13B H 1.013903 0.568973 0.547585 0.047 Uiso 1 1 calc GR . . . .
H13C H 0.996359 0.686353 0.600260 0.047 Uiso 1 1 calc GR . . . .
C8 C 0.8040(2) 0.9852(4) 0.60085(17) 0.0427(9) Uani 1 1 d . . . . .
H8 H 0.812739 1.022417 0.644762 0.051 Uiso 1 1 calc R . . . .
C22 C 0.6251(3) 0.7892(4) 0.18186(16) 0.0411(9) Uani 1 1 d . . . . .
H22A H 0.571331 0.843192 0.157983 0.062 Uiso 1 1 calc GR . . . .
H22B H 0.619521 0.685329 0.168259 0.062 Uiso 1 1 calc GR . . . .
H22C H 0.677939 0.832319 0.171318 0.062 Uiso 1 1 calc GR . . . .
Br2 Br 1.000000 0.66733(5) 0.750000 0.02898(12) Uani 1 2 d S T P . .
Br1 Br 1.000000 0.95299(5) 0.750000 0.02900(12) Uani 1 2 d S T P . .
Br3 Br 1.000000 0.38988(6) 0.750000 0.05336(18) Uani 1 2 d S T P . .
Br4 Br 0.500000 0.2073(2) 0.250000 0.0624(12) Uani 0.735(16) 2 d S TU P A 1
Br5 Br 0.3663(3) 0.2099(3) 0.2909(2) 0.0820(8) Uani 0.735(16) 1 d . U . A 1
Br6 Br 0.5368(4) 0.5409(6) 0.3103(3) 0.042(2) Uani 0.0607(16) 1 d . . . . .
Br8 Br 0.4609(10) 0.2209(9) 0.2617(5) 0.059(2) Uani 0.132(8) 1 d . U . A 2
Br7 Br 0.3434(7) 0.2128(9) 0.3027(5) 0.0695(18) Uani 0.265(16) 1 d . U . A 2

loop_
_atom_site_aniso_label
_atom_site_aniso_U_11
_atom_site_aniso_U_22
_atom_site_aniso_U_33
_atom_site_aniso_U_23
_atom_site_aniso_U_13
_atom_site_aniso_U_12
N1 0.0164(12) 0.0187(12) 0.0192(12) 0.0002(9) 0.0056(10) -0.0001(10)
C4 0.0232(16) 0.0212(14) 0.0179(14) -0.0004(11) 0.0070(12) -0.0031(12)
C1 0.0140(14) 0.0173(14) 0.0223(15) 0.0025(11) 0.0046(12) 0.0037(11)
C2 0.0180(15) 0.0237(15) 0.0209(15) 0.0004(12) 0.0082(12) -0.0039(12)
C5 0.0175(15) 0.0260(15) 0.0186(15) -0.0024(12) 0.0063(12) -0.0033(12)
C25 0.0188(16) 0.0202(15) 0.053(2) 0.0105(14) 0.0192(15) 0.0043(13)
C23 0.0186(15) 0.0233(15) 0.0238(15) -0.0009(12) 0.0046(12) -0.0015(13)
C3 0.0290(16) 0.0228(15) 0.0235(15) -0.0020(12) 0.0129(13) -0.0037(13)
C18 0.0274(17) 0.0243(16) 0.0288(17) -0.0027(12) 0.0123(14) -0.0067(13)
C6 0.0193(15) 0.0313(17) 0.0240(15) -0.0016(13) 0.0053(12) 0.0006(14)
C10 0.0210(16) 0.0294(16) 0.0235(16) -0.0020(12) 0.0074(13) 0.0001(13)
C19 0.0326(18) 0.0246(16) 0.0253(16) -0.0034(12) 0.0116(14) -0.0042(13)
C11 0.0252(16) 0.0277(16) 0.0190(14) -0.0011(12) 0.0040(12) 0.0045(13)
C26 0.0244(17) 0.0304(17) 0.0409(19) -0.0006(15) 0.0139(15) 0.0042(15)
C14 0.0247(17) 0.0266(16) 0.0246(16) -0.0026(12) 0.0066(13) 0.0032(13)
C7 0.0324(18) 0.048(2) 0.0187(16) -0.0027(14) 0.0016(14) 0.0107(16)
C20 0.0364(19) 0.0236(16) 0.0353(18) 0.0010(13) 0.0152(15) 0.0003(14)
C27 0.0216(17) 0.0236(16) 0.048(2) -0.0004(14) 0.0142(15) -0.0030(13)
C17 0.0185(16) 0.0421(19) 0.0335(18) 0.0054(14) 0.0101(14) -0.0020(14)
C16 0.0291(18) 0.0292(17) 0.0335(18) -0.0026(13) 0.0094(14) 0.0033(14)
C15 0.0196(16) 0.0365(18) 0.0339(18) 0.0021(14) 0.0089(14) 0.0026(14)
C21 0.0317(18) 0.0373(18) 0.0228(16) 0.0009(14) 0.0030(13) 0.0031(15)
C12 0.0334(19) 0.0381(19) 0.0357(19) 0.0062(15) 0.0055(15) 0.0008(16)
C9 0.036(2) 0.046(2) 0.0300(18) -0.0076(15) 0.0073(15) 0.0171(17)
C24 0.0285(19) 0.0291(17) 0.045(2) 0.0059(15) 0.0133(16) 0.0068(15)
C13 0.0246(16) 0.0373(18) 0.0299(17) -0.0042(14) 0.0030(13) 0.0056(15)
C8 0.047(2) 0.057(2) 0.0226(17) -0.0108(16) 0.0060(16) 0.0173(19)
C22 0.045(2) 0.047(2) 0.0245(17) 0.0023(15) -0.0016(15) -0.0010(18)
Br2 0.0291(2) 0.0377(3) 0.0237(2) 0.000 0.01319(18) 0.000
Br1 0.0297(3) 0.0356(2) 0.0233(2) 0.000 0.00969(19) 0.000
Br3 0.0625(4) 0.0352(3) 0.0826(4) 0.000 0.0551(3) 0.000
Br4 0.080(3) 0.0380(7) 0.0438(11) 0.000 -0.0297(13) 0.000
Br5 0.1101(15) 0.0442(7) 0.0602(10) -0.0072(6) -0.0340(10) 0.0270(9)
Br6 0.039(4) 0.040(4) 0.048(4) -0.007(3) 0.013(3) -0.012(3)
Br8 0.078(4) 0.028(2) 0.047(3) 0.0060(18) -0.027(3) -0.010(3)
Br7 0.089(3) 0.0333(19) 0.059(2) -0.0022(14) -0.0295(18) -0.012(2)

loop_
_atom_type_symbol
_atom_type_description
_atom_type_scat_dispersion_real
_atom_type_scat_dispersion_imag
_atom_type_scat_source
C C 0.0033 0.0016 'International Tables Vol C Tables 4.2.6.8 and 6.1.1.4'
H H 0.0000 0.0000 'International Tables Vol C Tables 4.2.6.8 and 6.1.1.4'
Br Br -0.2901 2.4595 'International Tables Vol C Tables 4.2.6.8 and 6.1.1.4'
N N 0.0061 0.0033 'International Tables Vol C Tables 4.2.6.8 and 6.1.1.4'

loop_
_geom_angle_atom_site_label_1
_geom_angle_atom_site_label_2
_geom_angle_atom_site_label_3
_geom_angle
_geom_angle_site_symmetry_1
_geom_angle_site_symmetry_3
C1 N1 C2 113.1(2) . .
C1 N1 C5 123.4(2) . .
C5 N1 C2 123.4(2) . .
C1 C4 C3 102.3(2) . .
C1 C4 C19 110.7(2) . .
C1 C4 C21 106.2(2) . .
C3 C4 C21 112.3(2) . .
C19 C4 C3 113.6(2) . .
C19 C4 C21 111.2(2) . .
N1 C1 C4 114.0(2) . .
N1 C1 C23 120.2(3) . .
C23 C1 C4 125.8(2) . .
N1 C2 C3 101.5(2) . .
C18 C2 N1 109.5(2) . .
C18 C2 C3 112.1(2) . .
C18 C2 C17 110.3(2) . .
C17 C2 N1 109.5(2) . .
C17 C2 C3 113.6(2) . .
C6 C5 N1 119.3(2) . .
C6 C5 C10 122.7(3) . .
C10 C5 N1 117.9(2) . .
C26 C25 C24 120.7(3) . .
C27 C25 C26 121.3(3) 3_666 .
C27 C25 C24 117.9(3) 3_666 .
C24 C23 C1 179.0(3) . .
C4 C3 H3A 109.9 . .
C4 C3 H3B 109.9 . .
C2 C3 C4 108.9(2) . .
C2 C3 H3A 109.9 . .
C2 C3 H3B 109.9 . .
H3A C3 H3B 108.3 . .
C2 C18 H18A 109.5 . .
C2 C18 H18B 109.5 . .
C2 C18 H18C 109.5 . .
H18A C18 H18B 109.5 . .
H18A C18 H18C 109.5 . .
H18B C18 H18C 109.5 . .
C5 C6 C11 124.5(3) . .
C7 C6 C5 116.9(3) . .
C7 C6 C11 118.5(3) . .
C5 C10 C14 124.7(3) . .
C9 C10 C5 116.9(3) . .
C9 C10 C14 118.1(3) . .
C4 C19 H19A 108.4 . .
C4 C19 H19B 108.4 . .
H19A C19 H19B 107.5 . .
C20 C19 C4 115.4(3) . .
C20 C19 H19A 108.4 . .
C20 C19 H19B 108.4 . .
C6 C11 H11 108.3 . .
C6 C11 C12 110.4(3) . .
C6 C11 C13 111.8(2) . .
C12 C11 H11 108.3 . .
C13 C11 H11 108.3 . .
C13 C11 C12 109.8(3) . .
C25 C26 H26 120.4 . .
C27 C26 C25 119.1(3) . .
C27 C26 H26 120.4 . .
C10 C14 H14 108.2 . .
C10 C14 C16 112.5(3) . .
C10 C14 C15 109.5(2) . .
C16 C14 H14 108.2 . .
C16 C14 C15 110.1(3) . .
C15 C14 H14 108.2 . .
C6 C7 H7 119.1 . .
C8 C7 C6 121.7(3) . .
C8 C7 H7 119.1 . .
C19 C20 H20A 109.5 . .
C19 C20 H20B 109.5 . .
C19 C20 H20C 109.5 . .
H20A C20 H20B 109.5 . .
H20A C20 H20C 109.5 . .
H20B C20 H20C 109.5 . .
C25 C27 H27 120.2 3_666 .
C26 C27 C25 119.6(3) . 3_666
C26 C27 H27 120.2 . .
C2 C17 H17A 109.5 . .
C2 C17 H17B 109.5 . .
C2 C17 H17C 109.5 . .
H17A C17 H17B 109.5 . .
H17A C17 H17C 109.5 . .
H17B C17 H17C 109.5 . .
C14 C16 H16A 109.5 . .
C14 C16 H16B 109.5 . .
C14 C16 H16C 109.5 . .
H16A C16 H16B 109.5 . .
H16A C16 H16C 109.5 . .
H16B C16 H16C 109.5 . .
C14 C15 H15A 109.5 . .
C14 C15 H15B 109.5 . .
C14 C15 H15C 109.5 . .
H15A C15 H15B 109.5 . .
H15A C15 H15C 109.5 . .
H15B C15 H15C 109.5 . .
C4 C21 H21A 108.8 . .
C4 C21 H21B 108.8 . .
H21A C21 H21B 107.7 . .
C22 C21 C4 113.9(3) . .
C22 C21 H21A 108.8 . .
C22 C21 H21B 108.8 . .
C11 C12 H12A 109.5 . .
C11 C12 H12B 109.5 . .
C11 C12 H12C 109.5 . .
H12A C12 H12B 109.5 . .
H12A C12 H12C 109.5 . .
H12B C12 H12C 109.5 . .
C10 C9 H9 119.3 . .
C8 C9 C10 121.5(3) . .
C8 C9 H9 119.3 . .
C23 C24 C25 173.0(4) . .
C11 C13 H13A 109.5 . .
C11 C13 H13B 109.5 . .
C11 C13 H13C 109.5 . .
H13A C13 H13B 109.5 . .
H13A C13 H13C 109.5 . .
H13B C13 H13C 109.5 . .
C7 C8 H8 120.0 . .
C9 C8 C7 120.0(3) . .
C9 C8 H8 120.0 . .
C21 C22 H22A 109.5 . .
C21 C22 H22B 109.5 . .
C21 C22 H22C 109.5 . .
H22A C22 H22B 109.5 . .
H22A C22 H22C 109.5 . .
H22B C22 H22C 109.5 . .
Br3 Br2 Br1 180.0 . .
Br5 Br4 Br5 178.92(18) 2_655 .
Br8 Br8 Br7 176.8(8) 2_655 .

loop_
_geom_bond_atom_site_label_1
_geom_bond_atom_site_label_2
_geom_bond_distance
_geom_bond_site_symmetry_2
N1 C1 1.299(4) .
N1 C2 1.533(3) .
N1 C5 1.458(3) .
C4 C1 1.502(4) .
C4 C3 1.544(4) .
C4 C19 1.539(4) .
C4 C21 1.555(4) .
C1 C23 1.417(4) .
C2 C3 1.544(4) .
C2 C18 1.514(4) .
C2 C17 1.515(4) .
C5 C6 1.404(4) .
C5 C10 1.405(4) .
C25 C26 1.407(5) .
C25 C27 1.384(5) 3_666
C25 C24 1.437(5) .
C23 C24 1.174(4) .
C3 H3A 0.9900 .
C3 H3B 0.9900 .
C18 H18A 0.9800 .
C18 H18B 0.9800 .
C18 H18C 0.9800 .
C6 C11 1.517(4) .
C6 C7 1.388(4) .
C10 C14 1.519(4) .
C10 C9 1.392(4) .
C19 H19A 0.9900 .
C19 H19B 0.9900 .
C19 C20 1.505(4) .
C11 H11 1.0000 .
C11 C12 1.534(4) .
C11 C13 1.531(4) .
C26 H26 0.9500 .
C26 C27 1.368(4) .
C14 H14 1.0000 .
C14 C16 1.525(4) .
C14 C15 1.534(4) .
C7 H7 0.9500 .
C7 C8 1.379(5) .
C20 H20A 0.9800 .
C20 H20B 0.9800 .
C20 H20C 0.9800 .
C27 H27 0.9500 .
C17 H17A 0.9800 .
C17 H17B 0.9800 .
C17 H17C 0.9800 .
C16 H16A 0.9800 .
C16 H16B 0.9800 .
C16 H16C 0.9800 .
C15 H15A 0.9800 .
C15 H15B 0.9800 .
C15 H15C 0.9800 .
C21 H21A 0.9900 .
C21 H21B 0.9900 .
C21 C22 1.527(4) .
C12 H12A 0.9800 .
C12 H12B 0.9800 .
C12 H12C 0.9800 .
C9 H9 0.9500 .
C9 C8 1.376(5) .
C13 H13A 0.9800 .
C13 H13B 0.9800 .
C13 H13C 0.9800 .
C8 H8 0.9500 .
C22 H22A 0.9800 .
C22 H22B 0.9800 .
C22 H22C 0.9800 .
Br2 Br1 2.5873(7) .
Br2 Br3 2.5128(7) .
Br4 Br5 2.431(6) 2_655
Br4 Br5 2.431(6) .
Br6 Br6 2.468(12) 2_655
Br8 Br8 1.42(4) 2_655
Br8 Br7 2.200(10) .
